data_7123284
loop_
_publ_author_name
'Gu, Nina Xiao'
'Ung, Ga\"el'
'Peters, Jonas C.'

_publ_section_title
;
 Catalytic hydrazine disproportionation mediated by a thiolate-bridged VFe
 complex
;
_journal_name_full 'Chemical Communications'
_journal_paper_doi 10.1039/C9CC00345B
_journal_year 2019
_chemical_formula_moiety 'C59 H60 Fe N3 P3 S3 Si V, C5 H5 N, 0.96(C4 H10 O)'
_chemical_formula_sum 'C67.82 H74.56 Fe N4 O0.95 P3 S3 Si V'
_chemical_formula_weight 1285.02
_space_group_crystal_system monoclinic
_space_group_IT_number 14
_space_group_name_Hall '-P 2ybc'
_space_group_name_H-M_alt 'P 1 21/c 1'
_symmetry_space_group_name_Hall '-P 2ybc'
_symmetry_space_group_name_H-M 'P 1 21/c 1'
_atom_sites_solution_hydrogens geom
_audit_creation_date 2018-06-05
_audit_creation_method
;
Olex2 1.2
(compiled 2018.04.26 svn.r3504 for OlexSys, GUI svn.r5492)
;
_audit_update_record
;
2019-01-15 deposited with the CCDC.    2019-04-08 downloaded from the CCDC.
;
_cell_angle_alpha 90
_cell_angle_beta 94.207(11)
_cell_angle_gamma 90
_cell_formula_units_Z 4
_cell_length_a 15.535(4)
_cell_length_b 19.966(5)
_cell_length_c 19.830(5)
_cell_measurement_reflns_used 5759
_cell_measurement_temperature 100(2)
_cell_measurement_theta_max 47.67
_cell_measurement_theta_min 2.82
_cell_volume 6134(3)
_computing_cell_refinement 'SAINT V8.38A (?, 2016)'
_computing_data_reduction 'SAINT V8.38A (?, 2016)'
_computing_molecular_graphics 'Olex2 (Dolomanov et al., 2009)'
_computing_publication_material 'Olex2 (Dolomanov et al., 2009)'
_computing_structure_refinement 'XL (Sheldrick, 2008)'
_diffrn_ambient_temperature 100.0
_diffrn_measured_fraction_theta_full 0.964
_diffrn_measured_fraction_theta_max 0.964
_diffrn_measurement_device_type 'Bruker APEX-II CCD'
_diffrn_measurement_method '\f and \w scans'
_diffrn_radiation_type CuK\a
_diffrn_radiation_wavelength 1.54178
_diffrn_reflns_av_R_equivalents 0.1345
_diffrn_reflns_av_unetI/netI 0.1598
_diffrn_reflns_Laue_measured_fraction_full 0.964
_diffrn_reflns_Laue_measured_fraction_max 0.964
_diffrn_reflns_limit_h_max 12
_diffrn_reflns_limit_h_min -12
_diffrn_reflns_limit_k_max 15
_diffrn_reflns_limit_k_min -15
_diffrn_reflns_limit_l_max 15
_diffrn_reflns_limit_l_min -15
_diffrn_reflns_number 9165
_diffrn_reflns_point_group_measured_fraction_full 0.964
_diffrn_reflns_point_group_measured_fraction_max 0.964
_diffrn_reflns_theta_full 37.496
_diffrn_reflns_theta_max 37.496
_diffrn_reflns_theta_min 2.852
_diffrn_standards_number 0
_exptl_absorpt_coefficient_mu 5.422
_exptl_absorpt_correction_T_max 1.0000
_exptl_absorpt_correction_T_min 0.5881
_exptl_absorpt_correction_type multi-scan
_exptl_absorpt_process_details
'SADABS-2016/2 (Bruker,2016/2) was used for absorption correction. wR2(int) was 0.1487 before and 0.0833 after correction. The Ratio of minimum to maximum transmission is 0.5881. The \l/2 correction factor is Not present.'
_exptl_crystal_colour 'dark black'
_exptl_crystal_colour_modifier dark
_exptl_crystal_colour_primary black
_exptl_crystal_density_diffrn 1.391
_exptl_crystal_description blade
_exptl_crystal_F_000 2693
_exptl_crystal_size_max 0.1
_exptl_crystal_size_mid 0.1
_exptl_crystal_size_min 0.05
_refine_diff_density_max 0.671
_refine_diff_density_min -0.726
_refine_diff_density_rms 0.153
_refine_ls_extinction_coef 0.00019(7)
_refine_ls_extinction_expression Fc^*^=kFc[1+0.001xFc^2^\l^3^/sin(2\q)]^-1/4^
_refine_ls_extinction_method 'SHELXL-2014/7 (Sheldrick 2014'
_refine_ls_goodness_of_fit_ref 1.166
_refine_ls_hydrogen_treatment constr
_refine_ls_matrix_type full
_refine_ls_number_parameters 745
_refine_ls_number_reflns 3042
_refine_ls_number_restraints 1155
_refine_ls_restrained_S_all 0.958
_refine_ls_R_factor_all 0.2620
_refine_ls_R_factor_gt 0.1821
_refine_ls_shift/su_max 0.000
_refine_ls_shift/su_mean 0.000
_refine_ls_structure_factor_coef Fsqd
_refine_ls_weighting_details 'w=1/[\s^2^(Fo^2^)+659.7053P] where P=(Fo^2^+2Fc^2^)/3'
_refine_ls_weighting_scheme calc
_refine_ls_wR_factor_gt 0.3402
_refine_ls_wR_factor_ref 0.3944
_reflns_Friedel_coverage 0.000
_reflns_number_gt 1663
_reflns_number_total 3042
_reflns_threshold_expression 'I > 2\s(I)'
_cod_data_source_file c9cc00345b2.cif
_cod_data_source_block compound8
_cod_database_code 7123284
_shelx_shelxl_version_number 2014/7
_shelx_space_group_comment
;
The symmetry employed for this shelxl refinement is uniquely defined
by the following loop, which should always be used as a source of
symmetry information in preference to the above space-group names.
They are only intended as comments.
;
_shelx_estimated_absorpt_t_max 0.773
_shelx_estimated_absorpt_t_min 0.613
_olex2_refinement_description
;
1. Fixed Uiso
 At 1.2 times of:
  All C(H) groups, All C(H,H) groups
 At 1.5 times of:
  All C(H,H,H) groups
2. Uiso/Uaniso restraints and constraints
All non-hydrogen atoms have similar U: within 1.7A with sigma of 0.02 and sigma
for terminal atoms of 0.04
Uanis(C6) = Uanis(C5)
3. Rigid body (RIGU) restrains
 All non-hydrogen atoms
 with sigma for 1-2 distances of 0.002 and sigma for 1-3 distances of 0.002
4. Others
 Sof(O1)=Sof(C65)=Sof(H65A)=Sof(H65B)=Sof(H65C)=Sof(C66)=Sof(H66A)=Sof(H66B)=
 Sof(C68)=Sof(H68A)=Sof(H68B)=Sof(H68C)=Sof(C67)=Sof(H67A)=Sof(H67B)=FVAR(1)
5.a Ternary CH refined with riding coordinates:
 C5(H5), C17(H17), C14(H14), C2(H2)
5.b Secondary CH2 refined with riding coordinates:
 C66(H66A,H66B), C67(H67A,H67B)
5.c Aromatic/amide H refined with riding coordinates:
 C52(H52), C47(H47), C56(H56), C40(H40), C57(H57), C22(H22), C27(H27),
 C34(H34), C50(H50), C55(H55), C31(H31), C23(H23), C10(H10), C58(H58), C11(H11),
  C9(H9), C51(H51), C32(H32), C44(H44), C29(H29), C35(H35), C45(H45), C59(H59),
 C8(H8), C39(H39), C28(H28), C43(H43), C33(H33), C46(H46), C62(H62), C60(H60),
 C64(H64), C63(H63), C61(H61), C20(H20), C38(H38), C21(H21)
5.d Idealised Me refined as rotating group:
 C4(H4A,H4B,H4C), C3(H3A,H3B,H3C), C13(H13A,H13B,H13C), C6(H6A,H6B,H6C),
 C18(H18A,H18B,H18C), C16(H16A,H16B,H16C), C15(H15A,H15B,H15C), C65(H65A,H65B,
 H65C), C1(H1A,H1B,H1C), C68(H68A,H68B,H68C)
;
_olex2_submission_special_instructions 'No special instructions were received'

loop_
_space_group_symop_operation_xyz
'x, y, z'
'-x, y+1/2, -z+1/2'
'-x, -y, -z'
'x, -y-1/2, z-1/2'

loop_
_atom_site_label
_atom_site_type_symbol
_atom_site_fract_x
_atom_site_fract_y
_atom_site_fract_z
_atom_site_U_iso_or_equiv
_atom_site_adp_type
_atom_site_occupancy
_atom_site_site_symmetry_order
_atom_site_calc_flag
_atom_site_refinement_flags_posn
_atom_site_refinement_flags_adp
_atom_site_refinement_flags_occupancy
Fe1 Fe 0.2997(5) 0.1003(4) 0.0896(3) 0.045(2) Uani 1 1 d . U .
V1 V 0.1488(5) 0.2491(4) 0.1670(4) 0.041(2) Uani 1 1 d . U .
S1 S 0.2026(8) 0.1806(6) 0.0912(5) 0.041(3) Uani 1 1 d . U .
P3 P 0.0829(8) 0.2982(6) 0.0699(6) 0.042(3) Uani 1 1 d . U .
Si1 Si 0.2637(9) 0.0915(7) -0.0205(6) 0.044(3) Uani 1 1 d . U .
S3 S 0.0113(8) 0.2365(6) 0.1948(5) 0.045(3) Uani 1 1 d . U .
S2 S 0.2087(8) 0.3515(6) 0.1844(5) 0.045(3) Uani 1 1 d . U .
P2 P 0.2188(8) 0.0092(7) 0.0933(6) 0.044(3) Uani 1 1 d . U .
P1 P 0.4096(8) 0.1568(7) 0.0565(6) 0.050(3) Uani 1 1 d . U .
C41 C 0.133(3) 0.375(2) 0.060(2) 0.041(4) Uani 1 1 d . U .
C26 C 0.179(3) 0.155(2) -0.044(2) 0.040(4) Uani 1 1 d . U .
C42 C 0.196(3) 0.398(2) 0.112(2) 0.040(6) Uani 1 1 d . U .
C12 C 0.355(3) 0.122(2) -0.070(2) 0.047(5) Uani 1 1 d . U .
C52 C -0.084(3) 0.342(2) 0.030(2) 0.046(7) Uani 1 1 d . U .
H52 H -0.0629 0.3590 -0.0105 0.055 Uiso 1 1 calc R . .
N3 N 0.199(2) 0.2038(18) 0.2537(16) 0.044(5) Uani 1 1 d . U .
C47 C -0.252(3) 0.237(2) 0.218(2) 0.052(8) Uani 1 1 d . U .
H47 H -0.2816 0.2235 0.1769 0.062 Uiso 1 1 calc R . .
C49 C -0.144(3) 0.293(2) 0.156(2) 0.046(6) Uani 1 1 d . U .
C56 C 0.192(3) 0.112(2) 0.334(2) 0.044(8) Uani 1 1 d . U .
H56 H 0.1686 0.0697 0.3452 0.053 Uiso 1 1 calc R . .
C36 C 0.300(3) 0.479(2) 0.154(2) 0.049(6) Uani 1 1 d . U .
C40 C 0.121(3) 0.412(2) 0.003(2) 0.037(7) Uani 1 1 d . U .
H40 H 0.0822 0.3968 -0.0333 0.044 Uiso 1 1 calc R . .
C4 C 0.428(3) 0.260(2) 0.1507(18) 0.042(8) Uani 1 1 d . U .
H4A H 0.3747 0.2426 0.1679 0.062 Uiso 1 1 calc GR . .
H4B H 0.4327 0.3080 0.1599 0.062 Uiso 1 1 calc GR . .
H4C H 0.4777 0.2366 0.1731 0.062 Uiso 1 1 calc GR . .
C57 C 0.253(3) 0.145(2) 0.376(2) 0.045(8) Uani 1 1 d . U .
H57 H 0.2704 0.1260 0.4184 0.054 Uiso 1 1 calc R . .
C22 C 0.193(3) -0.089(2) -0.113(2) 0.038(7) Uani 1 1 d . U .
H22 H 0.1842 -0.1092 -0.1562 0.046 Uiso 1 1 calc R . .
C25 C 0.157(3) 0.199(2) 0.004(2) 0.040(6) Uani 1 1 d . U .
C5 C 0.426(3) 0.248(2) 0.076(2) 0.045(5) Uani 1 1 d . U .
H5 H 0.4828 0.2621 0.0605 0.054 Uiso 1 1 calc R . .
C27 C 0.137(3) 0.168(2) -0.110(2) 0.040(7) Uani 1 1 d . U .
H27 H 0.1514 0.1423 -0.1477 0.049 Uiso 1 1 calc R . .
C34 C 0.345(3) 0.546(2) 0.250(2) 0.056(8) Uani 1 1 d . U .
H34 H 0.3323 0.5771 0.2841 0.067 Uiso 1 1 calc R . .
C50 C -0.201(3) 0.324(2) 0.108(2) 0.045(7) Uani 1 1 d . U .
H50 H -0.2599 0.3293 0.1174 0.054 Uiso 1 1 calc R . .
C55 C 0.169(3) 0.146(2) 0.276(2) 0.041(7) Uani 1 1 d . U .
H55 H 0.1251 0.1249 0.2473 0.049 Uiso 1 1 calc R . .
C31 C 0.386(3) 0.456(2) 0.156(2) 0.060(8) Uani 1 1 d . U .
H31 H 0.4009 0.4245 0.1231 0.071 Uiso 1 1 calc R . .
C37 C 0.238(3) 0.456(2) 0.099(2) 0.046(6) Uani 1 1 d . U .
C17 C 0.101(3) 0.012(2) 0.110(2) 0.046(5) Uani 1 1 d . U .
H17 H 0.0969 0.0353 0.1548 0.056 Uiso 1 1 calc R . .
C30 C 0.096(3) 0.247(2) -0.004(2) 0.041(4) Uani 1 1 d . U .
C7 C 0.424(3) 0.153(2) -0.036(2) 0.048(5) Uani 1 1 d . U .
C23 C 0.216(3) -0.022(2) -0.108(2) 0.041(6) Uani 1 1 d . U .
H23 H 0.2263 0.0043 -0.1469 0.050 Uiso 1 1 calc R . .
C10 C 0.423(3) 0.149(2) -0.171(2) 0.047(7) Uani 1 1 d . U .
H10 H 0.4257 0.1472 -0.2184 0.056 Uiso 1 1 calc R . .
C3 C 0.529(3) 0.056(2) 0.069(2) 0.048(8) Uani 1 1 d . U .
H3A H 0.4730 0.0322 0.0649 0.072 Uiso 1 1 calc GR . .
H3B H 0.5689 0.0317 0.1004 0.072 Uiso 1 1 calc GR . .
H3C H 0.5520 0.0575 0.0242 0.072 Uiso 1 1 calc GR . .
C13 C 0.349(3) -0.073(2) 0.147(2) 0.046(8) Uani 1 1 d . U .
H13A H 0.3591 -0.0845 0.1003 0.069 Uiso 1 1 calc GR . .
H13B H 0.3647 -0.1116 0.1765 0.069 Uiso 1 1 calc GR . .
H13C H 0.3851 -0.0346 0.1616 0.069 Uiso 1 1 calc GR . .
C58 C 0.288(3) 0.203(2) 0.357(2) 0.044(8) Uani 1 1 d . U .
H58 H 0.3315 0.2254 0.3847 0.053 Uiso 1 1 calc R . .
C6 C 0.356(3) 0.289(2) 0.0391(19) 0.045(5) Uani 1 1 d . U .
H6A H 0.3486 0.2748 -0.0081 0.067 Uiso 1 1 calc GR . .
H6B H 0.3725 0.3369 0.0408 0.067 Uiso 1 1 calc GR . .
H6C H 0.3016 0.2836 0.0605 0.067 Uiso 1 1 calc GR . .
C11 C 0.360(3) 0.116(2) -0.143(2) 0.049(7) Uani 1 1 d . U .
H11 H 0.3195 0.0891 -0.1691 0.058 Uiso 1 1 calc R . .
C54 C -0.061(3) 0.283(2) 0.138(2) 0.043(6) Uani 1 1 d . U .
C18 C 0.053(3) 0.056(2) 0.057(2) 0.051(9) Uani 1 1 d . U .
H18A H 0.0747 0.1018 0.0615 0.076 Uiso 1 1 calc GR . .
H18B H -0.0087 0.0551 0.0641 0.076 Uiso 1 1 calc GR . .
H18C H 0.0626 0.0384 0.0123 0.076 Uiso 1 1 calc GR . .
C16 C 0.058(3) -0.056(2) 0.116(2) 0.050(8) Uani 1 1 d . U .
H16A H 0.0713 -0.0836 0.0768 0.076 Uiso 1 1 calc GR . .
H16B H -0.0044 -0.0504 0.1161 0.076 Uiso 1 1 calc GR . .
H16C H 0.0805 -0.0780 0.1575 0.076 Uiso 1 1 calc GR . .
C9 C 0.480(3) 0.185(2) -0.134(2) 0.044(7) Uani 1 1 d . U .
H9 H 0.5223 0.2087 -0.1567 0.053 Uiso 1 1 calc R . .
C51 C -0.175(3) 0.346(2) 0.047(2) 0.046(7) Uani 1 1 d . U .
H51 H -0.2169 0.3646 0.0154 0.056 Uiso 1 1 calc R . .
C32 C 0.448(3) 0.477(2) 0.203(2) 0.061(8) Uani 1 1 d . U .
H32 H 0.5050 0.4607 0.2029 0.073 Uiso 1 1 calc R . .
C44 C -0.160(3) 0.275(2) 0.342(2) 0.054(8) Uani 1 1 d . U .
H44 H -0.1306 0.2893 0.3829 0.064 Uiso 1 1 calc R . .
C48 C -0.181(3) 0.273(2) 0.221(2) 0.049(6) Uani 1 1 d . U .
C29 C 0.056(3) 0.258(2) -0.067(2) 0.042(7) Uani 1 1 d . U .
H29 H 0.0144 0.2927 -0.0748 0.050 Uiso 1 1 calc R . .
C15 C 0.241(3) -0.039(2) 0.2283(19) 0.050(9) Uani 1 1 d . U .
H15A H 0.2642 0.0054 0.2391 0.075 Uiso 1 1 calc GR . .
H15B H 0.2720 -0.0726 0.2571 0.075 Uiso 1 1 calc GR . .
H15C H 0.1795 -0.0404 0.2363 0.075 Uiso 1 1 calc GR . .
C35 C 0.281(3) 0.525(2) 0.202(2) 0.054(8) Uani 1 1 d . U .
H35 H 0.2245 0.5429 0.2026 0.065 Uiso 1 1 calc R . .
C14 C 0.253(3) -0.056(2) 0.152(2) 0.047(5) Uani 1 1 d . U .
H14 H 0.2178 -0.0966 0.1403 0.056 Uiso 1 1 calc R . .
C24 C 0.222(3) 0.006(2) -0.043(2) 0.043(5) Uani 1 1 d . U .
C45 C -0.233(3) 0.241(2) 0.341(2) 0.053(8) Uani 1 1 d . U .
H45 H -0.2544 0.2298 0.3829 0.063 Uiso 1 1 calc R . .
C59 C 0.257(3) 0.229(2) 0.295(2) 0.046(7) Uani 1 1 d . U .
H59 H 0.2822 0.2701 0.2817 0.055 Uiso 1 1 calc R . .
C8 C 0.481(3) 0.189(2) -0.064(2) 0.044(7) Uani 1 1 d . U .
H8 H 0.5216 0.2158 -0.0386 0.053 Uiso 1 1 calc R . .
C39 C 0.163(3) 0.472(2) -0.003(2) 0.045(7) Uani 1 1 d . U .
H39 H 0.1482 0.4997 -0.0412 0.054 Uiso 1 1 calc R . .
C28 C 0.078(3) 0.217(2) -0.117(2) 0.041(7) Uani 1 1 d . U .
H28 H 0.0493 0.2236 -0.1605 0.049 Uiso 1 1 calc R . .
C53 C -0.036(3) 0.311(2) 0.077(2) 0.044(5) Uani 1 1 d . U .
C43 C -0.131(3) 0.290(2) 0.281(2) 0.051(8) Uani 1 1 d . U .
H43 H -0.0767 0.3113 0.2788 0.061 Uiso 1 1 calc R . .
C33 C 0.426(3) 0.521(2) 0.250(2) 0.056(8) Uani 1 1 d . U .
H33 H 0.4689 0.5346 0.2833 0.067 Uiso 1 1 calc R . .
C2 C 0.516(3) 0.126(2) 0.094(2) 0.054(5) Uani 1 1 d . U .
H2 H 0.5094 0.1214 0.1436 0.065 Uiso 1 1 calc R . .
C46 C -0.279(3) 0.220(2) 0.282(2) 0.055(8) Uani 1 1 d . U .
H46 H -0.3301 0.1945 0.2848 0.066 Uiso 1 1 calc R . .
C62 C -0.045(3) 0.107(3) 0.313(2) 0.065(9) Uani 1 1 d . U .
H62 H -0.0501 0.1535 0.3063 0.078 Uiso 1 1 calc R . .
C60 C -0.027(3) -0.004(3) 0.271(2) 0.071(9) Uani 1 1 d . U .
H60 H -0.0278 -0.0347 0.2337 0.085 Uiso 1 1 calc R . .
C64 C -0.027(3) 0.021(3) 0.381(3) 0.070(9) Uani 1 1 d . U .
H64 H -0.0232 0.0041 0.4255 0.084 Uiso 1 1 calc R . .
C63 C -0.043(3) 0.084(3) 0.376(2) 0.063(9) Uani 1 1 d . U .
H63 H -0.0522 0.1114 0.4141 0.075 Uiso 1 1 calc R . .
C61 C -0.042(3) 0.067(3) 0.259(2) 0.066(9) Uani 1 1 d . U .
H61 H -0.0485 0.0846 0.2142 0.079 Uiso 1 1 calc R . .
N4 N -0.014(3) -0.027(2) 0.3326(19) 0.074(9) Uani 1 1 d . U .
C20 C 0.193(3) -0.100(2) 0.004(2) 0.040(6) Uani 1 1 d . U .
H20 H 0.1868 -0.1287 0.0414 0.047 Uiso 1 1 calc R . .
C38 C 0.230(3) 0.494(2) 0.046(2) 0.050(7) Uani 1 1 d . U .
H38 H 0.2648 0.5329 0.0409 0.059 Uiso 1 1 calc R . .
N1 N 0.347(2) 0.1043(18) 0.1790(19) 0.045(5) Uani 1 1 d . U .
C19 C 0.212(3) -0.032(2) 0.014(2) 0.043(4) Uani 1 1 d . U .
C21 C 0.184(3) -0.126(2) -0.058(2) 0.039(7) Uani 1 1 d . U .
H21 H 0.1702 -0.1719 -0.0627 0.046 Uiso 1 1 calc R . .
N2 N 0.365(2) 0.1033(18) 0.2273(18) 0.040(10) Uani 1 1 d . U .
O1 O 0.609(3) 0.410(3) 0.008(2) 0.138(16) Uani 0.96(4) 1 d . U P
C65 C 0.577(4) 0.360(4) -0.094(3) 0.13(2) Uani 0.96(4) 1 d . U P
H65A H 0.5446 0.3210 -0.1130 0.199 Uiso 0.96(4) 1 calc GR . P
H65B H 0.6366 0.3458 -0.0808 0.199 Uiso 0.96(4) 1 calc GR . P
H65C H 0.5780 0.3948 -0.1287 0.199 Uiso 0.96(4) 1 calc GR . P
C66 C 0.538(5) 0.384(4) -0.038(3) 0.138(17) Uani 0.96(4) 1 d . U P
H66A H 0.5072 0.3478 -0.0158 0.165 Uiso 0.96(4) 1 calc R . P
H66B H 0.4967 0.4201 -0.0513 0.165 Uiso 0.96(4) 1 calc R . P
C1 C 0.590(3) 0.169(2) 0.088(2) 0.065(9) Uani 1 1 d . U .
H1A H 0.6074 0.1678 0.0409 0.098 Uiso 1 1 calc GR . .
H1B H 0.6387 0.1539 0.1183 0.098 Uiso 1 1 calc GR . .
H1C H 0.5754 0.2154 0.0990 0.098 Uiso 1 1 calc GR . .
C68 C 0.639(5) 0.478(4) 0.100(3) 0.14(2) Uani 0.96(4) 1 d . U P
H68A H 0.6947 0.4561 0.1095 0.214 Uiso 0.96(4) 1 calc GR . P
H68B H 0.6120 0.4867 0.1420 0.214 Uiso 0.96(4) 1 calc GR . P
H68C H 0.6470 0.5203 0.0760 0.214 Uiso 0.96(4) 1 calc GR . P
C67 C 0.588(5) 0.438(4) 0.061(4) 0.145(17) Uani 0.96(4) 1 d . U P
H67A H 0.5691 0.4018 0.0904 0.174 Uiso 0.96(4) 1 calc R . P
H67B H 0.5353 0.4646 0.0473 0.174 Uiso 0.96(4) 1 calc R . P

loop_
_atom_site_aniso_label
_atom_site_aniso_U_11
_atom_site_aniso_U_22
_atom_site_aniso_U_33
_atom_site_aniso_U_23
_atom_site_aniso_U_13
_atom_site_aniso_U_12
Fe1 0.046(4) 0.056(4) 0.031(4) 0.003(3) -0.015(3) 0.001(3)
V1 0.048(4) 0.048(4) 0.026(4) 0.003(3) -0.009(3) -0.006(3)
S1 0.043(5) 0.053(5) 0.026(4) 0.001(3) -0.014(3) -0.001(4)
P3 0.047(5) 0.050(5) 0.027(4) 0.003(3) -0.008(3) -0.002(4)
Si1 0.046(5) 0.054(5) 0.028(4) 0.002(3) -0.015(3) 0.002(4)
S3 0.052(5) 0.054(7) 0.028(5) 0.000(5) -0.010(4) -0.004(4)
S2 0.057(7) 0.048(5) 0.027(5) 0.003(4) -0.009(4) -0.006(4)
P2 0.048(6) 0.055(5) 0.028(5) 0.003(4) -0.013(4) -0.001(4)
P1 0.049(5) 0.067(6) 0.031(5) 0.000(4) -0.011(4) -0.002(4)
C41 0.047(8) 0.049(6) 0.026(6) 0.003(5) -0.005(5) -0.002(5)
C26 0.042(7) 0.050(7) 0.025(5) 0.002(4) -0.013(4) -0.001(6)
C42 0.044(10) 0.048(7) 0.025(6) 0.002(5) -0.004(6) -0.001(7)
C12 0.048(6) 0.057(10) 0.033(5) 0.002(5) -0.012(4) 0.001(6)
C52 0.047(7) 0.059(15) 0.029(8) 0.006(9) -0.007(5) -0.002(7)
N3 0.056(9) 0.047(8) 0.026(6) 0.003(5) -0.011(5) -0.004(6)
C47 0.055(10) 0.062(17) 0.037(10) 0.007(10) -0.003(8) -0.004(11)
C49 0.050(6) 0.055(13) 0.032(8) 0.004(8) -0.005(5) -0.003(6)
C56 0.061(16) 0.045(11) 0.026(10) 0.001(9) -0.011(9) -0.004(10)
C36 0.055(10) 0.059(10) 0.032(9) 0.003(7) -0.009(8) -0.009(8)
C40 0.041(13) 0.045(8) 0.023(7) 0.000(6) -0.002(8) 0.003(8)
C4 0.031(17) 0.064(12) 0.029(9) 0.000(6) -0.003(8) -0.007(11)
C57 0.062(16) 0.044(13) 0.027(9) 0.002(9) -0.013(9) -0.004(10)
C22 0.035(17) 0.051(8) 0.027(8) 0.004(6) -0.017(8) 0.007(9)
C25 0.042(10) 0.051(8) 0.025(5) 0.002(4) -0.013(4) -0.001(8)
C5 0.039(10) 0.066(7) 0.028(9) -0.001(5) -0.003(7) -0.003(5)
C27 0.043(12) 0.051(11) 0.025(6) 0.002(5) -0.013(5) 0.000(10)
C34 0.055(13) 0.071(16) 0.039(12) -0.006(11) -0.011(11) -0.006(11)
C50 0.049(7) 0.053(16) 0.032(9) 0.002(10) -0.006(6) -0.004(7)
C55 0.053(13) 0.044(9) 0.023(9) 0.000(7) -0.007(8) -0.001(9)
C31 0.057(10) 0.076(15) 0.043(13) -0.010(11) -0.014(9) -0.003(9)
C37 0.053(10) 0.054(7) 0.031(8) 0.006(6) -0.009(7) -0.008(7)
C17 0.047(6) 0.058(10) 0.032(10) 0.007(8) -0.011(6) 0.001(5)
C30 0.043(8) 0.051(7) 0.026(5) 0.003(4) -0.012(4) -0.001(6)
C7 0.049(7) 0.062(10) 0.032(5) -0.001(5) -0.010(4) 0.000(6)
C23 0.043(16) 0.052(8) 0.027(6) 0.003(5) -0.015(6) 0.005(8)
C10 0.053(12) 0.053(16) 0.033(7) 0.000(7) -0.009(6) 0.001(11)
C3 0.049(11) 0.070(10) 0.02(2) 0.001(9) -0.012(11) 0.000(7)
C13 0.049(10) 0.056(18) 0.032(12) 0.007(12) -0.013(8) 0.000(10)
C58 0.058(15) 0.043(13) 0.028(8) 0.003(8) -0.013(9) -0.002(11)
C6 0.039(10) 0.066(7) 0.028(9) -0.001(5) -0.003(7) -0.003(5)
C11 0.053(11) 0.058(15) 0.033(6) 0.001(6) -0.011(5) -0.001(10)
C54 0.049(5) 0.052(13) 0.027(7) 0.001(8) -0.008(4) -0.004(6)
C18 0.047(10) 0.063(14) 0.040(17) 0.014(13) -0.013(8) -0.001(8)
C16 0.051(11) 0.060(11) 0.04(2) 0.011(11) -0.016(10) -0.002(7)
C9 0.049(12) 0.050(15) 0.033(7) -0.002(7) -0.008(6) 0.005(11)
C51 0.048(7) 0.057(16) 0.033(10) 0.005(10) -0.006(5) -0.003(7)
C32 0.057(11) 0.079(18) 0.044(14) -0.012(12) -0.013(9) -0.003(10)
C44 0.058(15) 0.067(19) 0.036(9) 0.005(9) -0.002(7) -0.004(13)
C48 0.054(8) 0.059(14) 0.034(8) 0.005(8) -0.003(6) -0.002(8)
C29 0.044(12) 0.052(11) 0.026(5) 0.002(5) -0.012(6) 0.001(9)
C15 0.053(16) 0.063(18) 0.032(7) 0.005(7) -0.012(7) 0.001(14)
C35 0.056(12) 0.068(14) 0.038(11) -0.004(11) -0.011(9) -0.006(10)
C14 0.048(9) 0.059(8) 0.031(7) 0.006(6) -0.013(6) 0.000(7)
C24 0.045(11) 0.053(6) 0.027(6) 0.003(4) -0.014(5) 0.003(5)
C45 0.056(15) 0.064(19) 0.038(10) 0.007(10) -0.002(8) -0.001(13)
C59 0.060(12) 0.045(11) 0.029(8) 0.004(7) -0.014(8) -0.005(9)
C8 0.045(9) 0.052(13) 0.033(7) -0.002(7) -0.009(6) 0.006(10)
C39 0.053(14) 0.051(9) 0.030(9) 0.005(7) -0.009(9) -0.005(9)
C28 0.043(12) 0.052(11) 0.026(6) 0.002(6) -0.013(6) 0.000(10)
C53 0.047(5) 0.056(10) 0.028(7) 0.003(6) -0.007(4) -0.002(5)
C43 0.055(12) 0.063(18) 0.034(9) 0.005(9) -0.003(7) -0.003(11)
C33 0.055(12) 0.072(18) 0.038(13) -0.006(12) -0.012(11) -0.006(11)
C2 0.051(6) 0.071(10) 0.037(10) -0.004(8) -0.015(6) 0.001(6)
C46 0.058(13) 0.069(18) 0.038(10) 0.007(11) -0.002(8) -0.006(12)
C62 0.08(2) 0.09(2) 0.027(15) -0.024(17) 0.004(17) -0.002(17)
C60 0.09(2) 0.09(2) 0.028(15) -0.025(17) 0.005(16) 0.000(18)
C64 0.09(2) 0.09(2) 0.026(15) -0.025(17) 0.004(15) 0.000(18)
C63 0.07(2) 0.09(2) 0.026(15) -0.025(17) 0.004(16) -0.004(18)
C61 0.08(2) 0.09(2) 0.027(15) -0.025(17) 0.004(15) -0.002(18)
N4 0.10(2) 0.09(2) 0.028(15) -0.026(18) 0.005(17) 0.002(17)
C20 0.036(16) 0.053(6) 0.027(8) 0.004(5) -0.017(8) 0.005(6)
C38 0.059(13) 0.056(9) 0.032(9) 0.007(7) -0.011(8) -0.011(9)
N1 0.042(9) 0.061(11) 0.030(5) 0.002(5) -0.012(5) 0.001(7)
C19 0.044(10) 0.054(6) 0.028(5) 0.004(4) -0.015(5) 0.002(5)
C21 0.034(17) 0.052(8) 0.027(8) 0.005(6) -0.017(9) 0.006(8)
N2 0.008(19) 0.08(3) 0.028(5) 0.004(6) -0.004(6) -0.008(18)
O1 0.13(3) 0.18(4) 0.11(3) -0.07(2) 0.04(2) -0.06(2)
C65 0.13(4) 0.16(5) 0.11(3) -0.06(3) 0.04(2) -0.06(3)
C66 0.13(3) 0.18(4) 0.11(3) -0.07(3) 0.04(2) -0.06(2)
C1 0.053(8) 0.074(12) 0.07(2) -0.002(12) -0.013(8) -0.002(8)
C68 0.13(4) 0.19(4) 0.12(4) -0.08(3) 0.04(3) -0.06(3)
C67 0.13(3) 0.19(4) 0.12(3) -0.08(3) 0.04(2) -0.06(2)

loop_
_atom_type_symbol
_atom_type_description
_atom_type_scat_dispersion_real
_atom_type_scat_dispersion_imag
_atom_type_scat_source
C C 0.0181 0.0091 'International Tables Vol C Tables 4.2.6.8 and 6.1.1.4'
H H 0.0000 0.0000 'International Tables Vol C Tables 4.2.6.8 and 6.1.1.4'
Fe Fe -1.1336 3.1974 'International Tables Vol C Tables 4.2.6.8 and 6.1.1.4'
N N 0.0311 0.0180 'International Tables Vol C Tables 4.2.6.8 and 6.1.1.4'
O O 0.0492 0.0322 'International Tables Vol C Tables 4.2.6.8 and 6.1.1.4'
P P 0.2955 0.4335 'International Tables Vol C Tables 4.2.6.8 and 6.1.1.4'
S S 0.3331 0.5567 'International Tables Vol C Tables 4.2.6.8 and 6.1.1.4'
Si Si 0.2541 0.3302 'International Tables Vol C Tables 4.2.6.8 and 6.1.1.4'
V V 0.0687 2.1097 'International Tables Vol C Tables 4.2.6.8 and 6.1.1.4'

loop_
_geom_angle_atom_site_label_1
_geom_angle_atom_site_label_2
_geom_angle_atom_site_label_3
_geom_angle
S1 Fe1 Si1 87.0(5)
S1 Fe1 P2 101.9(5)
P2 Fe1 Si1 82.3(5)
P1 Fe1 S1 100.3(6)
P1 Fe1 Si1 83.8(5)
P1 Fe1 P2 153.0(6)
N1 Fe1 S1 100.3(12)
N1 Fe1 Si1 171.1(12)
N1 Fe1 P2 100.9(12)
N1 Fe1 P1 89.9(12)
S1 V1 P3 82.3(5)
S1 V1 S3 120.1(5)
S1 V1 S2 119.0(6)
S3 V1 P3 83.2(5)
S3 V1 S2 116.7(6)
S2 V1 P3 84.0(5)
N3 V1 S1 99.0(11)
N3 V1 P3 176.3(12)
N3 V1 S3 93.1(11)
N3 V1 S2 98.3(11)
Fe1 S1 V1 138.1(6)
C25 S1 Fe1 110.3(16)
C25 S1 V1 111.6(16)
C41 P3 V1 106.8(15)
C41 P3 C30 110(2)
C41 P3 C53 109(2)
C30 P3 V1 111.1(16)
C30 P3 C53 108(2)
C53 P3 V1 111.6(14)
C26 Si1 Fe1 108.3(14)
C26 Si1 C12 101(2)
C12 Si1 Fe1 109.9(14)
C24 Si1 Fe1 111.1(15)
C24 Si1 C26 110(2)
C24 Si1 C12 116(2)
C54 S3 V1 110.7(16)
C42 S2 V1 110.1(16)
C17 P2 Fe1 122.6(15)
C14 P2 Fe1 118.2(16)
C14 P2 C17 99(2)
C19 P2 Fe1 110.2(17)
C19 P2 C17 101(2)
C19 P2 C14 104(2)
C5 P1 Fe1 122.3(16)
C7 P1 Fe1 115.1(17)
C7 P1 C5 103(2)
C2 P1 Fe1 113.3(16)
C2 P1 C5 98(2)
C2 P1 C7 102(2)
C42 C41 P3 119(3)
C40 C41 P3 122(3)
C40 C41 C42 118(4)
C25 C26 Si1 118(3)
C25 C26 C27 114(4)
C27 C26 Si1 127(3)
C41 C42 S2 117(3)
C37 C42 S2 127(4)
C37 C42 C41 116(4)
C7 C12 Si1 119(3)
C7 C12 C11 115(4)
C11 C12 Si1 126(3)
C53 C52 C51 111(4)
C55 N3 V1 123(3)
C59 N3 V1 125(3)
C59 N3 C55 112(4)
C48 C47 C46 114(5)
C50 C49 C48 116(4)
C54 C49 C50 116(4)
C54 C49 C48 127(4)
C55 C56 C57 114(4)
C31 C36 C37 119(5)
C35 C36 C31 117(5)
C35 C36 C37 125(5)
C41 C40 C39 120(4)
C58 C57 C56 122(4)
C21 C22 C23 121(4)
C26 C25 S1 116(3)
C30 C25 S1 118(4)
C30 C25 C26 126(4)
C4 C5 P1 111(3)
C4 C5 C6 111(4)
C6 C5 P1 110(3)
C28 C27 C26 119(4)
C33 C34 C35 120(5)
C51 C50 C49 122(5)
N3 C55 C56 129(4)
C32 C31 C36 123(5)
C42 C37 C36 115(4)
C38 C37 C42 130(5)
C38 C37 C36 115(4)
C18 C17 P2 109(3)
C18 C17 C16 112(4)
C16 C17 P2 114(3)
C25 C30 P3 115(3)
C25 C30 C29 119(4)
C29 C30 P3 125(4)
C12 C7 P1 111(4)
C8 C7 P1 122(4)
C8 C7 C12 125(4)
C22 C23 C24 116(4)
C9 C10 C11 122(5)
C57 C58 C59 116(4)
C10 C11 C12 118(4)
C49 C54 S3 118(3)
C49 C54 C53 119(4)
C53 C54 S3 123(4)
C10 C9 C8 123(5)
C50 C51 C52 122(4)
C33 C32 C31 119(5)
C45 C44 C43 116(5)
C47 C48 C49 119(4)
C47 C48 C43 125(5)
C43 C48 C49 116(4)
C28 C29 C30 117(4)
C36 C35 C34 120(5)
C13 C14 P2 111(3)
C13 C14 C15 107(3)
C15 C14 P2 115(3)
C23 C24 Si1 125(4)
C19 C24 Si1 112(3)
C19 C24 C23 123(4)
C44 C45 C46 124(5)
N3 C59 C58 127(4)
C7 C8 C9 116(4)
C40 C39 C38 122(4)
C29 C28 C27 125(4)
C52 C53 P3 121(4)
C52 C53 C54 129(5)
C54 C53 P3 110(3)
C44 C43 C48 120(5)
C32 C33 C34 122(5)
C3 C2 P1 108(3)
C1 C2 P1 117(3)
C1 C2 C3 113(4)
C45 C46 C47 121(5)
C63 C62 C61 124(6)
N4 C60 C61 120(5)
C63 C64 N4 132(6)
C64 C63 C62 113(6)
C62 C61 C60 117(5)
C60 N4 C64 113(5)
C21 C20 C19 121(4)
C37 C38 C39 113(4)
N2 N1 Fe1 172(4)
C24 C19 P2 118(4)
C24 C19 C20 116(4)
C20 C19 P2 125(4)
C20 C21 C22 122(5)
C67 O1 C66 117(7)
C65 C66 O1 106(6)
O1 C67 C68 125(8)

loop_
_geom_bond_atom_site_label_1
_geom_bond_atom_site_label_2
_geom_bond_distance
Fe1 S1 2.204(14)
Fe1 Si1 2.220(13)
Fe1 P2 2.215(15)
Fe1 P1 2.187(16)
Fe1 N1 1.87(4)
V1 S1 2.238(14)
V1 P3 2.330(13)
V1 S3 2.258(15)
V1 S2 2.262(14)
V1 N3 2.04(3)
S1 C25 1.86(4)
P3 C41 1.74(5)
P3 C30 1.81(4)
P3 C53 1.88(5)
Si1 C26 1.87(5)
Si1 C12 1.88(5)
Si1 C24 1.87(5)
S3 C54 1.79(5)
S2 C42 1.70(4)
P2 C17 1.89(5)
P2 C14 1.80(4)
P2 C19 1.77(4)
P1 C5 1.88(5)
P1 C7 1.87(4)
P1 C2 1.86(5)
C41 C42 1.44(5)
C41 C40 1.36(5)
C26 C25 1.35(5)
C26 C27 1.43(5)
C42 C37 1.36(5)
C12 C7 1.37(5)
C12 C11 1.46(5)
C52 C51 1.49(5)
C52 C53 1.31(5)
N3 C55 1.34(5)
N3 C59 1.28(4)
C47 C48 1.31(5)
C47 C46 1.40(5)
C49 C50 1.39(5)
C49 C54 1.38(5)
C49 C48 1.49(6)
C56 C57 1.37(5)
C56 C55 1.36(5)
C36 C31 1.41(6)
C36 C37 1.47(6)
C36 C35 1.37(6)
C40 C39 1.37(5)
C4 C5 1.49(5)
C57 C58 1.35(5)
C22 C23 1.39(5)
C22 C21 1.34(5)
C25 C30 1.34(5)
C5 C6 1.51(5)
C27 C28 1.35(5)
C34 C35 1.39(5)
C34 C33 1.35(6)
C50 C51 1.37(5)
C31 C32 1.35(5)
C37 C38 1.30(5)
C17 C18 1.51(5)
C17 C16 1.53(5)
C30 C29 1.38(5)
C7 C8 1.30(5)
C23 C24 1.41(5)
C10 C11 1.34(5)
C10 C9 1.31(5)
C3 C2 1.50(5)
C13 C14 1.56(5)
C58 C59 1.38(5)
C54 C53 1.41(5)
C9 C8 1.39(5)
C32 C33 1.33(6)
C44 C45 1.31(5)
C44 C43 1.35(5)
C48 C43 1.42(5)
C29 C28 1.35(5)
C15 C14 1.56(5)
C24 C19 1.37(5)
C45 C46 1.39(5)
C39 C38 1.45(5)
C2 C1 1.46(6)
C62 C63 1.32(6)
C62 C61 1.34(6)
C60 C61 1.46(6)
C60 N4 1.31(5)
C64 C63 1.28(6)
C64 N4 1.37(6)
C20 C19 1.42(5)
C20 C21 1.31(5)
N1 N2 0.98(3)
O1 C66 1.47(7)
O1 C67 1.25(6)
C65 C66 1.40(7)
C68 C67 1.33(7)
